data_4037014
loop_
_publ_author_name
'Liu, Jiaming'
'Ye, Weijian'
'Qing, Xushun'
'Wang, Cunde'

_publ_section_title
;
 Solvent-Free DABCO-Mediated [3 + 2] Cycloadditions of Donor-Acceptor
 Cyclopropanes with Aldehydes: Strategy for Synthesis of Fully Substituted
 Furans.
;
_journal_issue 17
_journal_name_full 'The Journal of organic chemistry'
_journal_page_first 7970
_journal_page_last 7976
_journal_paper_doi 10.1021/acs.joc.6b01259
_journal_volume 81
_journal_year 2016
_chemical_formula_moiety 'C25 H18 Cl N O2'
_chemical_formula_sum 'C25 H18 Cl N O2'
_chemical_formula_weight 399.85
_space_group_IT_number 2
_space_group_name_Hall '-P 1'
_space_group_name_H-M_alt 'P -1'
_symmetry_cell_setting triclinic
_symmetry_space_group_name_H-M 'P -1'
_atom_sites_solution_hydrogens geom
_atom_sites_solution_primary direct
_atom_sites_solution_secondary difmap
_audit_creation_method SHELXL-97
_cell_angle_alpha 92.163(6)
_cell_angle_beta 94.933(6)
_cell_angle_gamma 94.674(6)
_cell_formula_units_Z 2
_cell_length_a 6.0626(11)
_cell_length_b 8.9367(17)
_cell_length_c 18.296(3)
_cell_measurement_reflns_used 3005
_cell_measurement_temperature 296
_cell_measurement_theta_max 24.4
_cell_measurement_theta_min 2.29
_cell_volume 983.3(3)
_computing_cell_refinement 'Bruker SMART'
_computing_data_collection 'Bruker SMART'
_computing_data_reduction 'Bruker SAINT'
_computing_molecular_graphics 'Bruker SHELXTL'
_computing_publication_material 'Bruker SHELXTL'
_computing_structure_refinement 'Bruker SHELXTL'
_computing_structure_solution 'Bruker SHELXTL'
_diffrn_ambient_temperature 296
_diffrn_measured_fraction_theta_full 0.982
_diffrn_measured_fraction_theta_max 0.982
_diffrn_measurement_device_type 'CCD area detector'
_diffrn_measurement_method 'phi and omega scans'
_diffrn_radiation_monochromator graphite
_diffrn_radiation_source 'fine-focus sealed tube'
_diffrn_radiation_type MoK\a
_diffrn_radiation_wavelength 0.71073
_diffrn_reflns_av_R_equivalents 0.0701
_diffrn_reflns_av_sigmaI/netI 0.1111
_diffrn_reflns_limit_h_max 7
_diffrn_reflns_limit_h_min -7
_diffrn_reflns_limit_k_max 11
_diffrn_reflns_limit_k_min -11
_diffrn_reflns_limit_l_max 23
_diffrn_reflns_limit_l_min -23
_diffrn_reflns_number 15139
_diffrn_reflns_theta_full 27.57
_diffrn_reflns_theta_max 27.57
_diffrn_reflns_theta_min 2.29
_exptl_absorpt_coefficient_mu 0.216
_exptl_crystal_colour white
_exptl_crystal_density_diffrn 1.350
_exptl_crystal_density_method 'not measured'
_exptl_crystal_description block
_exptl_crystal_F_000 416
_exptl_crystal_size_max 0.35
_exptl_crystal_size_mid 0.33
_exptl_crystal_size_min 0.3
_refine_diff_density_max 0.218
_refine_diff_density_min -0.380
_refine_diff_density_rms 0.050
_refine_ls_extinction_method none
_refine_ls_goodness_of_fit_ref 1.002
_refine_ls_hydrogen_treatment mixed
_refine_ls_matrix_type full
_refine_ls_number_parameters 264
_refine_ls_number_reflns 4468
_refine_ls_number_restraints 0
_refine_ls_restrained_S_all 1.002
_refine_ls_R_factor_all 0.1611
_refine_ls_R_factor_gt 0.0636
_refine_ls_shift/su_max 0.006
_refine_ls_shift/su_mean 0.000
_refine_ls_structure_factor_coef Fsqd
_refine_ls_weighting_details 'calc w=1/[\s^2^(Fo^2^)+(0.0524P)^2^+0.1620P] where P=(Fo^2^+2Fc^2^)/3'
_refine_ls_weighting_scheme calc
_refine_ls_wR_factor_gt 0.1087
_refine_ls_wR_factor_ref 0.1337
_reflns_number_gt 2249
_reflns_number_total 4552
_reflns_threshold_expression >2sigma(I)
_cod_data_source_file jo6b01259_si_002.cif
_cod_data_source_block 001
_cod_depositor_comments
;
The following automatic conversions were performed:

data item '_symmetry_cell_setting' value 'Triclinic' was changed to
'triclinic' in accordance with the
/home/saulius/struct/COD-crude-data/automatic-downloads/DataCite-retrospective/ACS/depositions/lib/dictionaries/cif_core.dic
dictionary named 'cif_core.dic' version 2.4.2 last updated on
2011-04-26.

Automatic conversion script
Id: cif_fix_values 6909 2019-04-08 15:41:33Z antanas 
;
_cod_original_sg_symbol_H-M 'P-1   '
_cod_database_code 4037014

loop_
_symmetry_equiv_pos_as_xyz
'x, y, z'
'-x, -y, -z'

loop_
_atom_site_label
_atom_site_type_symbol
_atom_site_fract_x
_atom_site_fract_y
_atom_site_fract_z
_atom_site_U_iso_or_equiv
_atom_site_adp_type
_atom_site_occupancy
_atom_site_symmetry_multiplicity
_atom_site_calc_flag
_atom_site_refinement_flags
Cl1 Cl 0.97555(13) 0.77056(10) 1.07752(4) 0.0698(3) Uani 1 1 d .
O2 O 0.2576(3) 0.48039(17) 0.80166(8) 0.0370(4) Uani 1 1 d .
O1 O -0.2841(3) 0.2854(2) 0.75960(12) 0.0629(6) Uani 1 1 d .
H1 H -0.3786 0.2154 0.7678 0.094 Uiso 1 1 calc R
C9 C -0.0056(4) 0.6005(3) 0.74027(12) 0.0316(6) Uani 1 1 d .
C10 C 0.0931(4) 0.4698(3) 0.74493(13) 0.0330(6) Uani 1 1 d .
C7 C 0.2615(4) 0.6219(3) 0.83425(13) 0.0339(6) Uani 1 1 d .
C4 C 0.4339(4) 0.6573(3) 0.89461(13) 0.0353(6) Uani 1 1 d .
C22 C -0.1533(4) 0.6030(3) 0.60975(14) 0.0404(6) Uani 1 1 d .
H22 H -0.0279 0.5542 0.5968 0.048 Uiso 1 1 calc R
C18 C -0.3681(4) 0.7023(3) 0.69969(14) 0.0387(6) Uani 1 1 d .
H18 H -0.3917 0.7231 0.7496 0.046 Uiso 1 1 calc R
C19 C -0.5227(4) 0.7396(3) 0.64510(14) 0.0408(6) Uani 1 1 d .
H19 H -0.6508 0.7853 0.6582 0.049 Uiso 1 1 calc R
C17 C -0.1784(4) 0.6348(3) 0.68337(13) 0.0335(6) Uani 1 1 d .
C16 C -0.1429(4) 0.2339(3) 0.71193(14) 0.0380(6) Uani 1 1 d .
C11 C 0.0512(4) 0.3242(3) 0.70396(13) 0.0346(6) Uani 1 1 d .
C6 C 0.7947(4) 0.6211(3) 0.95277(14) 0.0471(7) Uani 1 1 d .
H6 H 0.9289 0.5730 0.9537 0.057 Uiso 1 1 calc R
C5 C 0.6297(4) 0.5853(3) 0.89735(13) 0.0407(7) Uani 1 1 d .
H5 H 0.6490 0.5108 0.8606 0.049 Uiso 1 1 calc R
C8 C 0.1034(4) 0.6991(3) 0.79879(13) 0.0319(6) Uani 1 1 d .
C1 C 0.7659(4) 0.7270(3) 1.00712(14) 0.0440(7) Uani 1 1 d .
C2 C 0.5726(5) 0.7979(3) 1.00620(14) 0.0512(8) Uani 1 1 d .
H2 H 0.5523 0.8696 1.0441 0.061 Uiso 1 1 calc R
C3 C 0.4094(4) 0.7637(3) 0.94987(14) 0.0446(7) Uani 1 1 d .
H3 H 0.2771 0.8141 0.9487 0.054 Uiso 1 1 calc R
C20 C -0.4949(4) 0.7119(3) 0.57156(14) 0.0415(7) Uani 1 1 d .
C23 C 0.0617(4) 0.8615(3) 0.81189(14) 0.0417(7) Uani 1 1 d .
H23A H -0.0565 0.8883 0.7751 0.050 Uiso 1 1 calc R
H23B H 0.0087 0.8753 0.8612 0.050 Uiso 1 1 calc R
C13 C 0.1568(5) 0.1373(3) 0.61879(16) 0.0604(8) Uani 1 1 d .
H13 H 0.2604 0.1033 0.5871 0.072 Uiso 1 1 calc R
C21 C -0.3078(4) 0.6413(3) 0.55512(14) 0.0456(7) Uani 1 1 d .
H21 H -0.2858 0.6189 0.5052 0.055 Uiso 1 1 calc R
C15 C -0.1877(5) 0.0985(3) 0.67227(15) 0.0490(7) Uani 1 1 d .
H15 H -0.3223 0.0386 0.6768 0.059 Uiso 1 1 calc R
C24 C 0.2622(5) 0.9624(3) 0.80693(14) 0.0468(7) Uani 1 1 d .
C25 C -0.6578(5) 0.7600(3) 0.51132(15) 0.0563(8) Uani 1 1 d .
H25A H -0.8055 0.7603 0.5292 0.084 Uiso 1 1 calc R
H25B H -0.6641 0.6896 0.4687 0.084 Uiso 1 1 calc R
H25C H -0.6091 0.8612 0.4971 0.084 Uiso 1 1 calc R
C14 C -0.0378(5) 0.0507(3) 0.62635(16) 0.0557(8) Uani 1 1 d .
H14 H -0.0685 -0.0428 0.5995 0.067 Uiso 1 1 calc R
C12 C 0.2006(5) 0.2734(3) 0.65740(15) 0.0495(7) Uani 1 1 d .
H12 H 0.3347 0.3331 0.6521 0.059 Uiso 1 1 calc R
N1 N 0.4190(5) 1.0392(3) 0.80205(15) 0.0731(8) Uani 1 1 d .

loop_
_atom_site_aniso_label
_atom_site_aniso_U_11
_atom_site_aniso_U_22
_atom_site_aniso_U_33
_atom_site_aniso_U_23
_atom_site_aniso_U_13
_atom_site_aniso_U_12
Cl1 0.0563(5) 0.0994(7) 0.0489(5) -0.0189(4) -0.0148(4) 0.0088(4)
O2 0.0380(10) 0.0310(10) 0.0400(10) -0.0018(8) -0.0040(9) 0.0003(8)
O1 0.0572(13) 0.0478(12) 0.0822(15) -0.0092(11) 0.0216(12) -0.0150(10)
C9 0.0298(14) 0.0290(14) 0.0350(14) 0.0005(11) 0.0021(12) -0.0026(11)
C10 0.0301(14) 0.0310(15) 0.0362(14) 0.0002(11) -0.0008(12) -0.0033(11)
C7 0.0381(15) 0.0280(14) 0.0346(14) -0.0043(11) 0.0049(12) -0.0029(12)
C4 0.0366(15) 0.0341(15) 0.0338(15) 0.0018(12) -0.0005(12) -0.0026(12)
C22 0.0414(16) 0.0383(16) 0.0410(16) -0.0050(12) 0.0025(13) 0.0055(12)
C18 0.0356(15) 0.0410(16) 0.0383(15) -0.0015(12) 0.0026(13) -0.0012(12)
C19 0.0336(15) 0.0396(16) 0.0487(17) 0.0010(13) 0.0015(13) 0.0024(12)
C17 0.0335(15) 0.0272(14) 0.0378(15) -0.0001(11) 0.0003(12) -0.0057(11)
C16 0.0385(15) 0.0309(15) 0.0433(16) -0.0017(12) -0.0016(13) 0.0014(12)
C11 0.0388(15) 0.0260(14) 0.0374(14) -0.0017(11) -0.0031(12) 0.0010(12)
C6 0.0460(17) 0.0526(18) 0.0432(16) 0.0013(14) -0.0024(14) 0.0142(14)
C5 0.0452(17) 0.0374(15) 0.0378(15) -0.0045(12) -0.0037(13) 0.0040(13)
C8 0.0319(14) 0.0266(14) 0.0366(14) 0.0001(11) 0.0031(12) -0.0010(11)
C1 0.0426(17) 0.0534(18) 0.0339(15) -0.0007(13) -0.0047(13) 0.0007(14)
C2 0.0503(19) 0.060(2) 0.0407(17) -0.0161(14) -0.0037(15) 0.0045(15)
C3 0.0421(17) 0.0464(17) 0.0449(17) -0.0090(14) 0.0015(14) 0.0088(13)
C20 0.0418(16) 0.0350(15) 0.0451(17) -0.0001(12) -0.0053(13) -0.0020(12)
C23 0.0453(16) 0.0317(15) 0.0458(16) -0.0037(12) -0.0039(13) -0.0007(12)
C13 0.072(2) 0.0469(19) 0.063(2) -0.0139(16) 0.0137(17) 0.0100(17)
C21 0.0549(18) 0.0453(17) 0.0351(15) -0.0041(13) -0.0023(14) 0.0044(14)
C15 0.0577(19) 0.0287(16) 0.0566(18) -0.0004(14) -0.0083(15) -0.0048(14)
C24 0.064(2) 0.0309(16) 0.0448(17) -0.0048(13) 0.0065(15) 0.0011(15)
C25 0.0540(18) 0.061(2) 0.0522(17) 0.0020(15) -0.0100(15) 0.0089(15)
C14 0.079(2) 0.0317(16) 0.0533(19) -0.0119(14) -0.0097(17) 0.0088(16)
C12 0.0517(18) 0.0375(17) 0.0586(19) -0.0074(14) 0.0067(15) 0.0026(14)
N1 0.084(2) 0.0524(17) 0.0802(19) -0.0070(14) 0.0247(16) -0.0238(15)

loop_
_atom_type_symbol
_atom_type_description
_atom_type_scat_dispersion_real
_atom_type_scat_dispersion_imag
_atom_type_scat_source
C C 0.0033 0.0016 'International Tables Vol C Tables 4.2.6.8 and 6.1.1.4'
H H 0.0000 0.0000 'International Tables Vol C Tables 4.2.6.8 and 6.1.1.4'
N N 0.0061 0.0033 'International Tables Vol C Tables 4.2.6.8 and 6.1.1.4'
O O 0.0106 0.0060 'International Tables Vol C Tables 4.2.6.8 and 6.1.1.4'
Cl Cl 0.1484 0.1585 'International Tables Vol C Tables 4.2.6.8 and 6.1.1.4'

loop_
_geom_angle_atom_site_label_1
_geom_angle_atom_site_label_2
_geom_angle_atom_site_label_3
_geom_angle
C10 O2 C7 107.09(17)
C10 C9 C8 106.0(2)
C10 C9 C17 126.0(2)
C8 C9 C17 127.9(2)
C9 C10 O2 110.4(2)
C9 C10 C11 132.8(2)
O2 C10 C11 116.7(2)
C8 C7 O2 109.57(19)
C8 C7 C4 135.1(2)
O2 C7 C4 115.3(2)
C3 C4 C5 118.3(2)
C3 C4 C7 121.4(2)
C5 C4 C7 120.3(2)
C21 C22 C17 121.1(2)
C19 C18 C17 121.5(2)
C18 C19 C20 121.3(2)
C22 C17 C18 117.3(2)
C22 C17 C9 120.1(2)
C18 C17 C9 122.6(2)
O1 C16 C15 122.4(2)
O1 C16 C11 117.3(2)
C15 C16 C11 120.3(3)
C12 C11 C16 118.7(2)
C12 C11 C10 121.7(2)
C16 C11 C10 119.6(2)
C5 C6 C1 120.0(3)
C6 C5 C4 120.5(2)
C7 C8 C9 106.9(2)
C7 C8 C23 127.6(2)
C9 C8 C23 125.2(2)
C2 C1 C6 120.5(2)
C2 C1 Cl1 119.9(2)
C6 C1 Cl1 119.6(2)
C3 C2 C1 119.3(3)
C2 C3 C4 121.3(2)
C19 C20 C21 117.3(2)
C19 C20 C25 121.5(3)
C21 C20 C25 121.1(2)
C24 C23 C8 111.9(2)
C14 C13 C12 119.7(3)
C22 C21 C20 121.5(3)
C14 C15 C16 119.9(3)
N1 C24 C23 178.8(3)
C15 C14 C13 120.6(3)
C13 C12 C11 120.8(3)

loop_
_geom_bond_atom_site_label_1
_geom_bond_atom_site_label_2
_geom_bond_distance
Cl1 C1 1.740(3)
O2 C10 1.371(3)
O2 C7 1.375(3)
O1 C16 1.367(3)
C9 C10 1.357(3)
C9 C8 1.439(3)
C9 C17 1.471(3)
C10 C11 1.469(3)
C7 C8 1.360(3)
C7 C4 1.461(3)
C4 C3 1.388(3)
C4 C5 1.394(3)
C22 C21 1.382(3)
C22 C17 1.390(3)
C18 C19 1.380(3)
C18 C17 1.391(3)
C19 C20 1.386(3)
C16 C15 1.382(3)
C16 C11 1.393(3)
C11 C12 1.387(3)
C6 C5 1.371(3)
C6 C1 1.378(4)
C8 C23 1.508(3)
C1 C2 1.376(4)
C2 C3 1.373(3)
C20 C21 1.391(4)
C20 C25 1.514(3)
C23 C24 1.464(4)
C13 C14 1.377(4)
C13 C12 1.378(4)
C15 C14 1.372(4)
C24 N1 1.138(3)
